data_2008689
loop_
_publ_author_name
'Ralf Hauptmann'
'J\"org Lackmann'
'Changneng Chen'
'Gerald Henkel'

_publ_section_title
;Di-\m-aqua-bis[(trimethanol-<i>O</i>)sodium]
 <i>anti</i>-bis(\m-2-propanethiolato-<i>S</i>:<i>S</i>)bis[bis(2-propanethiolato-<i>S</i>)iron(II)]
 and bis(benzyltrimethylammonium)
 <i>anti</i>-bis(\m-2-propaneselenolato-<i>Se</i>:<i>Se</i>)bis[bis(2-propaneselenolato-<i>Se</i>)iron(II)]
;
_journal_issue 7
_journal_name_full 'Acta Crystallographica Section C'
_journal_page_first 1084
_journal_page_last 1087
_journal_paper_doi 10.1107/S0108270199003704
_journal_volume 55
_journal_year 1999
_chemical_formula_iupac '[Na2 (H2 O)2 (CH3 OH)6 ] ,[Fe2 (C3 H7 S)6 ]2'
_chemical_formula_moiety 'C24 H70 Fe2 Na2 O8 S6'
_chemical_formula_sum 'C24 H70 Fe2 Na2 O8 S6'
_chemical_formula_weight 836.84
_space_group_IT_number 2
_symmetry_cell_setting triclinic
_symmetry_space_group_name_Hall '-P 1'
_symmetry_space_group_name_H-M 'P -1'
_atom_type_scat_source 'International Tables for Crystallography (Vol. C)'
_cell_angle_alpha 113.89(4)
_cell_angle_beta 112.11(4)
_cell_angle_gamma 95.83(4)
_cell_formula_units_Z 1
_cell_length_a 10.516(7)
_cell_length_b 11.484(6)
_cell_length_c 11.705(7)
_cell_measurement_reflns_used 18
_cell_measurement_temperature 150
_cell_measurement_theta_max 20
_cell_measurement_theta_min 10
_cell_volume 1142.3(14)
_computing_cell_refinement P3
_computing_data_collection 'P3 (Siemens, 1990a)'
_computing_data_reduction 'XDISK (Siemens, 1990b)'
_computing_molecular_graphics SHELXTL-Plus
_computing_publication_material SHELXL93
_computing_structure_refinement 'SHELXL93 (Sheldrick, 1993)'
_computing_structure_solution 'SHELXTL-Plus (Sheldrick, 1990)'
_diffrn_ambient_temperature 150
_diffrn_measurement_device_type 'Siemens P4RA'
_diffrn_measurement_method '\w scans'
_diffrn_radiation_monochromator graphite
_diffrn_radiation_source 'fine-focus rotating anode tube'
_diffrn_radiation_type MoK\a
_diffrn_radiation_wavelength 0.71073
_diffrn_reflns_av_R_equivalents 0.0296
_diffrn_reflns_limit_h_max 6
_diffrn_reflns_limit_h_min -13
_diffrn_reflns_limit_k_max 14
_diffrn_reflns_limit_k_min -14
_diffrn_reflns_limit_l_max 14
_diffrn_reflns_limit_l_min -14
_diffrn_reflns_number 8099
_diffrn_reflns_theta_max 27.00
_diffrn_standards_decay_% 0.00
_diffrn_standards_interval_count 99
_diffrn_standards_number 1
_exptl_absorpt_coefficient_mu 0.962
_exptl_absorpt_correction_T_max 0.818
_exptl_absorpt_correction_T_min 0.682
_exptl_absorpt_correction_type psi-scan
_exptl_absorpt_process_details '(SHELXTL-Plus; Sheldrick, 1990)'
_exptl_crystal_colour brown
_exptl_crystal_density_diffrn 1.216
_exptl_crystal_density_method 'not measured'
_exptl_crystal_description columns
_exptl_crystal_F_000 448
_exptl_crystal_size_max 0.65
_exptl_crystal_size_mid 0.23
_exptl_crystal_size_min 0.21
_refine_diff_density_max 0.713
_refine_diff_density_min -0.426
_refine_ls_extinction_method none
_refine_ls_goodness_of_fit_obs 1.040
_refine_ls_hydrogen_treatment constr
_refine_ls_matrix_type full
_refine_ls_number_parameters 197
_refine_ls_number_reflns 4982
_refine_ls_R_factor_gt 0.0451
_refine_ls_shift/esd_max 0.000
_refine_ls_structure_factor_coef Fsqd
_refine_ls_weighting_details 'w = 1/[\s^2^(Fo^2^)+(0.0580P)^2^+0.6249P] where P=(Fo^2^+2Fc^2^)/3'
_refine_ls_weighting_scheme calc
_refine_ls_wR_factor_ref 0.1201
_reflns_number_gt 3914
_reflns_number_total 4982
_reflns_threshold_expression F>4\s(F)
_cod_data_source_file ka1304.cif
_cod_data_source_block 1
_cod_depositor_comments
;
The following automatic conversions were performed:

'_refine_ls_weighting_scheme' value 'calc w =
1/[\s^2^(Fo^2^)+(0.0580P)^2^+0.6249P] where P=(Fo^2^+2Fc^2^)/3' was
changed to 'calc'. New tag '_refine_ls_weighting_details' was
created. The value of the new tag was set to 'w =
1/[\s^2^(Fo^2^)+(0.0580P)^2^+0.6249P] where P=(Fo^2^+2Fc^2^)/3'.

Automatic conversion script
Id: cif_fix_values 3143 2015-03-26 13:38:13Z robertas 
;
_cod_database_code 2008689

loop_
_symmetry_equiv_pos_as_xyz
'x, y, z'
'-x, -y, -z'

loop_
_atom_site_aniso_label
_atom_site_aniso_U_11
_atom_site_aniso_U_22
_atom_site_aniso_U_33
_atom_site_aniso_U_12
_atom_site_aniso_U_13
_atom_site_aniso_U_23
Fe 0.0266(2) 0.0372(2) 0.0311(2) 0.0112(2) 0.0125(2) 0.0189(2)
S1 0.0311(4) 0.0406(4) 0.0408(4) 0.0139(3) 0.0110(3) 0.0223(3)
S2 0.0296(4) 0.0428(4) 0.0372(4) 0.0086(3) 0.0142(3) 0.0209(3)
S3 0.0294(3) 0.0377(4) 0.0285(3) 0.0109(3) 0.0128(3) 0.0146(3)
C1 0.127(4) 0.046(2) 0.057(3) 0.042(3) 0.017(3) 0.024(2)
C2 0.205(8) 0.068(3) 0.088(4) 0.065(4) 0.026(4) 0.044(3)
C3 0.322(12) 0.081(4) 0.079(4) 0.115(6) 0.075(6) 0.037(3)
C4 0.069(3) 0.087(3) 0.048(2) 0.011(2) 0.030(2) 0.036(2)
C5 0.085(4) 0.273(10) 0.055(3) 0.031(5) 0.027(3) 0.078(5)
C6 0.091(4) 0.131(5) 0.078(3) 0.000(3) 0.049(3) 0.057(3)
C7 0.0287(14) 0.043(2) 0.0290(14) 0.0080(12) 0.0093(12) 0.0102(13)
C8 0.054(2) 0.055(2) 0.033(2) 0.016(2) 0.005(2) 0.018(2)
C9 0.052(2) 0.044(2) 0.045(2) 0.001(2) 0.014(2) 0.014(2)
Na 0.0344(6) 0.0538(7) 0.0398(6) 0.0175(5) 0.0189(5) 0.0241(6)
O1 0.0328(11) 0.0496(12) 0.0419(12) 0.0183(9) 0.0201(10) 0.0254(10)
O2 0.0339(12) 0.0431(13) 0.069(2) 0.0063(10) 0.0090(12) 0.0216(12)
O3 0.0389(14) 0.120(3) 0.052(2) 0.022(2) 0.0234(13) 0.013(2)
O4 0.0368(13) 0.105(2) 0.056(2) 0.0033(13) 0.0079(12) 0.057(2)
C10 0.058(3) 0.043(2) 0.091(3) 0.005(2) 0.019(2) 0.017(2)
C11 0.079(4) 0.098(4) 0.097(4) 0.000(3) 0.044(3) -0.005(3)
C12 0.048(2) 0.147(5) 0.060(3) 0.014(3) 0.007(2) 0.067(3)

loop_
_atom_site_label
_atom_site_fract_x
_atom_site_fract_y
_atom_site_fract_z
_atom_site_U_iso_or_equiv
_atom_site_thermal_displace_type
_atom_site_calc_flag
_atom_site_refinement_flags
_atom_site_occupancy
_atom_site_disorder_group
_atom_site_type_symbol
Fe -0.01390(4) 0.09705(4) 0.44363(4) 0.03080(13) Uani d . 1 . Fe
S1 -0.22615(8) 0.13738(8) 0.34201(8) 0.0381(2) Uani d . 1 . S
S2 0.18929(8) 0.21233(8) 0.45969(8) 0.0365(2) Uani d . 1 . S
S3 -0.04451(7) -0.13462(7) 0.32481(7) 0.0325(2) Uani d . 1 . S
C1 -0.1955(6) 0.3186(4) 0.4318(5) 0.085(2) Uani d . 1 . C
H1 -0.1018(6) 0.3478(4) 0.4406(5) 0.225(17) Uiso d R 1 . H
C2 -0.2715(8) 0.3684(5) 0.3413(6) 0.130(3) Uani d . 1 . C
H2A -0.2509(8) 0.4633(5) 0.3935(6) 0.225(17) Uiso d R 1 . H
H2B -0.2441(8) 0.3477(5) 0.2674(6) 0.225(17) Uiso d R 1 . H
H2C -0.3726(8) 0.3261(5) 0.3012(6) 0.225(17) Uiso d R 1 . H
C3 -0.1608(11) 0.3774(6) 0.5727(6) 0.162(4) Uani d . 1 . C
H3A -0.1464(11) 0.4717(6) 0.6096(6) 0.225(17) Uiso d R 1 . H
H3B -0.2382(11) 0.3386(6) 0.5831(6) 0.225(17) Uiso d R 1 . H
H3C -0.0743(11) 0.3619(6) 0.6232(6) 0.225(17) Uiso d R 1 . H
C4 0.1780(5) 0.1603(5) 0.2844(4) 0.0662(11) Uani d . 1 . C
H4 0.1760(5) 0.0684(5) 0.2461(4) 0.149(10) Uiso d R 1 . H
C5 0.0493(7) 0.1652(9) 0.1871(6) 0.142(3) Uani d . 1 . C
H5A 0.0481(7) 0.1363(9) 0.0974(6) 0.149(10) Uiso d R 1 . H
H5B -0.0331(7) 0.1088(9) 0.1763(6) 0.149(10) Uiso d R 1 . H
H5C 0.0465(7) 0.2558(9) 0.2241(6) 0.149(10) Uiso d R 1 . H
C6 0.3146(6) 0.2391(6) 0.3019(6) 0.097(2) Uani d . 1 . C
H6A 0.3111(6) 0.2133(6) 0.2116(6) 0.149(10) Uiso d R 1 . H
H6B 0.3239(6) 0.3325(6) 0.3474(6) 0.149(10) Uiso d R 1 . H
H6C 0.3957(6) 0.2219(6) 0.3587(6) 0.149(10) Uiso d R 1 . H
C7 -0.2374(3) -0.2281(3) 0.2062(3) 0.0380(7) Uani d . 1 . C
H7 -0.2920(3) -0.1925(3) 0.2546(3) 0.056(4) Uiso d R 1 . H
C8 -0.2852(4) -0.2098(4) 0.0768(3) 0.0541(9) Uani d . 1 . C
H8A -0.3854(4) -0.2573(4) 0.0148(3) 0.056(4) Uiso d R 1 . H
H8B -0.2295(4) -0.2437(4) 0.0292(3) 0.056(4) Uiso d R 1 . H
H8C -0.2698(4) -0.1165(4) 0.1047(3) 0.056(4) Uiso d R 1 . H
C9 -0.2607(4) -0.3734(3) 0.1692(4) 0.0537(9) Uani d . 1 . C
H9A -0.3606(4) -0.4231(3) 0.1084(4) 0.056(4) Uiso d R 1 . H
H9B -0.2297(4) -0.3804(3) 0.2539(4) 0.056(4) Uiso d R 1 . H
H9C -0.2049(4) -0.4089(3) 0.1224(4) 0.056(4) Uiso d R 1 . H
Na 0.59508(13) 0.12984(13) 0.67757(13) 0.0410(3) Uani d . 1 . Na
O1 0.3498(2) -0.0055(2) 0.5037(2) 0.0386(5) Uani d . 1 . O
H13A 0.2963(2) 0.0410(2) 0.4829(2) 0.090(7) Uiso d R 1 . H
H13B 0.3121(2) -0.0539(2) 0.5285(2) 0.090(7) Uiso d R 1 . H
O2 0.5220(2) 0.3104(2) 0.6772(3) 0.0562(7) Uani d . 1 . O
H14 0.4339(2) 0.2749(2) 0.6223(3) 0.090(7) Uiso d R 1 . H
O3 0.8391(3) 0.2278(3) 0.8246(3) 0.0802(10) Uani d . 1 . O
H15 0.8892(3) 0.1842(3) 0.7778(3) 0.090(7) Uiso d R 1 . H
O4 0.5510(3) 0.0547(3) 0.8154(3) 0.0653(8) Uani d . 1 . O
H16 0.4729(3) 0.0015(3) 0.7956(3) 0.090(7) Uiso d R 1 . H
C10 0.5816(5) 0.4494(4) 0.7377(5) 0.0755(13) Uani d . 1 . C
H10A 0.5085(5) 0.4893(4) 0.7078(5) 0.22(2) Uiso d R 1 . H
H10B 0.6258(5) 0.4880(4) 0.8383(5) 0.22(2) Uiso d R 1 . H
H10D 0.6531(5) 0.4654(4) 0.7092(5) 0.22(2) Uiso d R 1 . H
C11 0.9196(6) 0.3277(6) 0.9542(6) 0.112(2) Uani d . 1 . C
H11A 1.0194(6) 0.3378(6) 0.9781(6) 0.29(3) Uiso d R 1 . H
H11D 0.8991(6) 0.4086(6) 0.9588(6) 0.29(3) Uiso d R 1 . H
H11B 0.8986(6) 0.3092(6) 1.0192(6) 0.29(3) Uiso d R 1 . H
C12 0.6348(5) 0.0756(6) 0.9534(5) 0.086(2) Uani d . 1 . C
H12D 0.5797(5) 0.0252(6) 0.9766(5) 0.20(2) Uiso d R 1 . H
H12A 0.7200(5) 0.0492(6) 0.9605(5) 0.20(2) Uiso d R 1 . H
H12B 0.6614(5) 0.1690(6) 1.0174(5) 0.20(2) Uiso d R 1 . H

loop_
_geom_angle_atom_site_label_1
_geom_angle_atom_site_label_2
_geom_angle_atom_site_label_3
_geom_angle_site_symmetry_1
_geom_angle_site_symmetry_3
_geom_angle
_geom_angle_publ_flag
S1 Fe S2 . . 117.85(6) yes
S1 Fe S3 . . 109.12(7) yes
S2 Fe S3 . . 108.89(6) yes
S1 Fe S3 . 2_556 112.34(5) yes
S2 Fe S3 . 2_556 105.86(7) yes
S3 Fe S3 . 2_556 101.49(6) yes
C1 S1 Fe . . 107.7(2) yes
C4 S2 Fe . . 111.06(15) yes
C7 S3 Fe . . 110.37(12) yes
C7 S3 Fe . 2_556 109.98(11) yes
Fe S3 Fe . 2_556 78.51(6) yes
C3 C1 C2 . . 122.9(5) no
C3 C1 S1 . . 116.6(4) no
C2 C1 S1 . . 113.9(4) no
C5 C4 C6 . . 114.0(5) no
C5 C4 S2 . . 113.7(4) no
C6 C4 S2 . . 108.6(3) no
C9 C7 C8 . . 112.1(3) no
C9 C7 S3 . . 109.5(2) no
C8 C7 S3 . . 109.3(2) no
O4 Na O2 . . 116.27(12) yes
O4 Na O3 . . 95.45(13) yes
O2 Na O3 . . 101.38(13) yes
O4 Na O1 . 2_656 124.26(12) yes
O2 Na O1 . 2_656 117.35(11) yes
O3 Na O1 . 2_656 88.19(11) yes
O4 Na O1 . . 85.11(10) yes
O2 Na O1 . . 86.84(10) yes
O3 Na O1 . . 170.44(11) yes
O1 Na O1 2_656 . 83.66(10) yes
O4 Na Na . 2_656 108.27(11) no
O2 Na Na . 2_656 105.41(10) no
O3 Na Na . 2_656 130.64(10) no
O1 Na Na 2_656 2_656 42.65(7) no
O1 Na Na . 2_656 41.01(7) no
Na O1 Na 2_656 . 96.34(10) no
C10 O2 Na . . 139.0(2) no
C11 O3 Na . . 135.2(3) no
C12 O4 Na . . 133.8(3) no

loop_
_geom_bond_atom_site_label_1
_geom_bond_atom_site_label_2
_geom_bond_site_symmetry_2
_geom_bond_distance
_geom_bond_publ_flag
Fe S1 . 2.295(2) yes
Fe S2 . 2.297(2) yes
Fe S3 . 2.368(2) yes
Fe S3 2_556 2.378(2) yes
S1 C1 . 1.837(4) no
S2 C4 . 1.841(4) no
S3 C7 . 1.851(3) no
S3 Fe 2_556 2.378(2) no
C1 C3 . 1.380(7) no
C1 C2 . 1.426(6) no
C4 C5 . 1.428(7) no
C4 C6 . 1.513(6) no
C7 C9 . 1.512(5) no
C7 C8 . 1.516(5) no
Na O4 . 2.274(3) yes
Na O2 . 2.284(3) yes
Na O3 . 2.310(4) yes
Na O1 2_656 2.349(3) yes
Na O1 . 2.426(3) yes
Na Na 2_656 3.558(4) yes
O1 Na 2_656 2.349(3) no
O2 C10 . 1.411(5) no
O3 C11 . 1.326(6) no
O4 C12 . 1.420(5) no
